data_4350399
loop_
_publ_author_name
'Obara, Shinya'
'Itabashi, Masumi'
'Okuda, Fumio'
'Tamaki, Satoru'
'Tanabe, Yoshiaki'
'Ishii, Youichi'
'Nozaki, Koichi'
'Haga, Masa-Aki'

_publ_section_title
;
 Highly phosphorescent iridium complexes containing both tridentate
 bis(benzimidazolyl)-benzene or -pyridine and bidentate phenylpyridine:
 synthesis, photophysical properties, and theoretical study of
 Ir-bis(benzimidazolyl)benzene complex.
;
_journal_issue 22
_journal_name_full 'Inorganic chemistry'
_journal_page_first 8907
_journal_page_last 8921
_journal_paper_doi 10.1021/ic060796o
_journal_volume 45
_journal_year 2006
_chemical_formula_moiety 'C38 H36 Cl F6 Ir N8 O0.50 P '
_chemical_formula_sum 'C38 H36 Cl F6 Ir N8 O0.5 P'
_chemical_formula_weight 985.39
_space_group_IT_number 14
_space_group_name_Hall '-P 2ybc'
_space_group_name_H-M_alt 'P 1 21/c 1'
_symmetry_cell_setting monoclinic
_symmetry_Int_Tables_number 14
_symmetry_space_group_name_Hall '-P 2ybc'
_symmetry_space_group_name_H-M 'P 1 21/c 1'
_cell_angle_alpha 90
_cell_angle_beta 102.924(3)
_cell_angle_gamma 90
_cell_formula_units_Z 4
_cell_length_a 11.156(2)
_cell_length_b 16.503(3)
_cell_length_c 21.440(4)
_cell_measurement_reflns_used 8505
_cell_measurement_temperature 123.1
_cell_measurement_theta_max 27.5
_cell_measurement_theta_min 3.1
_cell_volume 3847.3(12)
_computing_cell_refinement CrystalClear
_computing_data_collection CrystalClear
_computing_data_reduction CrystalStructure
_computing_publication_material 'CrystalStructure 3.6.0'
_computing_structure_refinement CRYSTALS
_computing_structure_solution SHELXS97
_diffrn_detector_area_resol_mean 7.31
_diffrn_measured_fraction_theta_full 0.9767
_diffrn_measured_fraction_theta_max 0.9767
_diffrn_measurement_device_type 'Rigaku Mercury'
_diffrn_measurement_method \w
_diffrn_radiation_type 'Mo K\a'
_diffrn_radiation_wavelength 0.7107
_diffrn_reflns_av_R_equivalents 0.068
_diffrn_reflns_limit_h_max 14
_diffrn_reflns_limit_h_min -11
_diffrn_reflns_limit_k_max 19
_diffrn_reflns_limit_k_min -21
_diffrn_reflns_limit_l_max 20
_diffrn_reflns_limit_l_min -27
_diffrn_reflns_number 28274
_diffrn_reflns_theta_full 27.48
_diffrn_reflns_theta_max 27.48
_exptl_absorpt_coefficient_mu 3.662
_exptl_absorpt_correction_T_max 0.481
_exptl_absorpt_correction_T_min 0.357
_exptl_absorpt_correction_type numerical
_exptl_absorpt_process_details
;
    Higashi, T. (1999). Program for Absorption Correction.
    Rigaku Corporation, Tokyo, Japan.
;
_exptl_crystal_colour orange
_exptl_crystal_density_diffrn 1.701
_exptl_crystal_density_method 'not measured'
_exptl_crystal_description prism
_exptl_crystal_F_000 1948.00
_exptl_crystal_size_max 0.20
_exptl_crystal_size_mid 0.20
_exptl_crystal_size_min 0.20
_refine_diff_density_max 0.63
_refine_diff_density_min -0.63
_refine_ls_extinction_coef 0.2(15)
_refine_ls_extinction_method 'Larson (1970) Crystallographic Computing eq. 22'
_refine_ls_goodness_of_fit_ref 1.000
_refine_ls_hydrogen_treatment refall
_refine_ls_number_parameters 534
_refine_ls_number_reflns 3052
_refine_ls_R_factor_gt 0.0310
_refine_ls_shift/su_max 0.0020
_refine_ls_structure_factor_coef F
_refine_ls_weighting_details 'w = 1/[0.1850\s(Fo^2^)]'
_refine_ls_weighting_scheme calc
_refine_ls_wR_factor_ref 0.0330
_reflns_number_gt 2993
_reflns_number_total 8668
_reflns_threshold_expression F^2^>2.0\s(F^2^)
_cod_data_source_file ic060796osi20060510_085818.cif
_cod_data_source_block '_[IrCl(ppy)(Mebip)]PF6.2Me'
_cod_original_cell_volume 3847.2(13)
_cod_original_formula_sum 'C38 H36 Cl F6 Ir N8 O0.50 P '
_cod_database_code 4350399

loop_
_symmetry_equiv_pos_site_id
_symmetry_equiv_pos_as_xyz
1 +X,+Y,+Z
2 -X,1/2+Y,1/2-Z
3 -X,-Y,-Z
4 +X,1/2-Y,1/2+Z

loop_
_atom_site_label
_atom_site_type_symbol
_atom_site_fract_x
_atom_site_fract_y
_atom_site_fract_z
_atom_site_U_iso_or_equiv
_atom_site_adp_type
_atom_site_occupancy
_atom_site_symmetry_multiplicity
_atom_site_calc_flag
_atom_site_refinement_flags
Ir(1) Ir 0.69592(4) 0.43894(3) 0.28437(2) 0.01587(10) Uani 1.00 1 d .
Cl(1) Cl 0.4882(2) 0.4309(2) 0.30705(11) 0.0217(7) Uani 1.00 1 d .
P(1) P 0.8265(3) 0.6151(2) 0.0585(2) 0.0314(10) Uani 1.00 1 d .
F(1) F 0.9530(5) 0.5706(4) 0.0875(3) 0.045(2) Uani 1.00 1 d .
F(2) F 0.8128(6) 0.6374(4) 0.1290(3) 0.049(2) Uani 1.00 1 d .
F(3) F 0.7529(5) 0.5327(4) 0.0618(3) 0.043(2) Uani 1.00 1 d .
F(4) F 0.6983(5) 0.6596(4) 0.0292(3) 0.041(2) Uani 1.00 1 d .
F(5) F 0.8380(6) 0.5915(4) -0.0124(3) 0.048(2) Uani 1.00 1 d .
F(6) F 0.8993(6) 0.6976(4) 0.0544(3) 0.053(2) Uani 1.00 1 d .
O(1) O 0.4883(11) 0.4598(5) 0.5061(5) 0.063(4) Uani 0.88 1 d P
N(1) N 0.6787(7) 0.3204(5) 0.2574(4) 0.013(2) Uani 1.00 1 d .
N(2) N 0.6816(7) 0.5611(6) 0.2784(4) 0.015(2) Uani 1.00 1 d .
N(3) N 0.7887(8) 0.4215(5) 0.3778(4) 0.020(3) Uani 1.00 1 d .
N(4) N 0.6117(7) 0.4518(5) 0.1937(4) 0.013(3) Uani 1.00 1 d .
N(5) N 0.6074(8) 0.2325(5) 0.1797(4) 0.023(3) Uani 1.00 1 d .
N(6) N 0.6184(8) 0.6690(5) 0.2163(4) 0.019(3) Uani 1.00 1 d .
N(7) N 0.8604(10) 0.1912(8) 0.1359(5) 0.057(4) Uani 1.00 1 d .
N(8) N 0.6572(10) 0.3163(7) -0.0050(5) 0.047(4) Uani 1.00 1 d .
C(1) C 0.7039(11) 0.2437(6) 0.2816(6) 0.017(3) Uani 1.00 1 d .
C(2) C 0.8688(8) 0.4390(7) 0.2726(4) 0.020(3) Uani 1.00 1 d .
C(3) C 0.7632(10) 0.2171(7) 0.3428(6) 0.031(4) Uani 1.00 1 d .
C(4) C 0.7713(10) 0.1341(7) 0.3536(5) 0.031(4) Uani 1.00 1 d .
C(5) C 0.7231(10) 0.0812(6) 0.3042(5) 0.027(4) Uani 1.00 1 d .
C(6) C 0.6656(11) 0.1048(7) 0.2432(5) 0.035(4) Uani 1.00 1 d .
C(7) C 0.6592(10) 0.1876(8) 0.2337(6) 0.027(4) Uani 1.00 1 d .
C(8) C 0.5542(10) 0.1978(7) 0.1169(5) 0.039(4) Uani 1.00 1 d .
C(9) C 0.6193(9) 0.3126(7) 0.1953(5) 0.019(3) Uani 1.00 1 d .
C(10) C 0.5771(10) 0.3842(7) 0.1583(5) 0.019(3) Uiso 1.00 1 d .
C(11) C 0.5008(10) 0.3919(7) 0.0968(5) 0.021(3) Uani 1.00 1 d .
C(12) C 0.4685(9) 0.4683(7) 0.0722(5) 0.025(3) Uani 1.00 1 d .
C(13) C 0.5069(9) 0.5370(6) 0.1090(4) 0.022(3) Uani 1.00 1 d .
C(14) C 0.5773(9) 0.5263(6) 0.1697(4) 0.014(3) Uani 1.00 1 d .
C(15) C 0.6230(9) 0.5866(6) 0.2190(5) 0.019(3) Uani 1.00 1 d .
C(16) C 0.5700(10) 0.7186(7) 0.1602(5) 0.029(4) Uani 1.00 1 d .
C(17) C 0.6753(9) 0.6970(6) 0.2774(5) 0.012(2) Uiso 1.00 1 d .
C(18) C 0.6922(10) 0.7774(6) 0.3001(5) 0.023(4) Uani 1.00 1 d .
C(19) C 0.7534(9) 0.7842(6) 0.3641(5) 0.026(3) Uani 1.00 1 d .
C(20) C 0.7932(10) 0.7156(7) 0.4023(6) 0.027(4) Uani 1.00 1 d .
C(21) C 0.7740(9) 0.6382(7) 0.3785(5) 0.022(4) Uani 1.00 1 d .
C(22) C 0.7133(10) 0.6305(6) 0.3149(5) 0.018(3) Uani 1.00 1 d .
C(23) C 0.7330(11) 0.4108(6) 0.4266(5) 0.026(3) Uani 1.00 1 d .
C(24) C 0.7990(11) 0.3904(7) 0.4875(5) 0.040(4) Uani 1.00 1 d .
C(25) C 0.9248(10) 0.3834(7) 0.4983(5) 0.029(4) Uani 1.00 1 d .
C(26) C 0.9816(11) 0.3943(6) 0.4485(5) 0.030(4) Uani 1.00 1 d .
C(27) C 0.9137(10) 0.4118(6) 0.3874(5) 0.024(3) Uani 1.00 1 d .
C(28) C 0.9583(9) 0.4236(6) 0.3296(4) 0.019(3) Uani 1.00 1 d .
C(29) C 1.0836(10) 0.4220(7) 0.3290(6) 0.031(4) Uani 1.00 1 d .
C(30) C 1.1209(9) 0.4329(7) 0.2724(5) 0.036(3) Uani 1.00 1 d .
C(31) C 1.0338(9) 0.4472(8) 0.2151(5) 0.035(4) Uani 1.00 1 d .
C(32) C 0.9099(9) 0.4504(6) 0.2162(4) 0.019(3) Uani 1.00 1 d .
C(33) C 0.9241(11) 0.1882(8) 0.1844(6) 0.029(4) Uani 1.00 1 d .
C(34) C 1.0078(12) 0.1815(9) 0.2478(6) 0.054(5) Uani 1.00 1 d .
C(35) C 0.7545(12) 0.3327(7) 0.0149(5) 0.031(4) Uani 1.00 1 d .
C(36) C 0.8854(11) 0.3568(7) 0.0403(5) 0.047(4) Uani 1.00 1 d .
C(37) C 0.3761(11) 0.4337(9) 0.4598(5) 0.050(4) Uani 1.00 1 d .
C(38) C 0.372(2) 0.3503(13) 0.4640(10) 0.064(9) Uani 0.58 1 d P
H(1) H 0.7967 0.2545 0.3757 0.037 Uiso 1.00 1 c R
H(2) H 0.8096 0.1138 0.3947 0.037 Uiso 1.00 1 c R
H(3) H 0.7303 0.0247 0.3130 0.032 Uiso 1.00 1 c R
H(4) H 0.6330 0.0671 0.2103 0.042 Uiso 1.00 1 c R
H(5) H 0.6159 0.1930 0.0930 0.047 Uiso 1.00 1 c R
H(6) H 0.4903 0.2320 0.0947 0.047 Uiso 1.00 1 c R
H(7) H 0.5213 0.1457 0.1221 0.045 Uiso 1.00 1 c R
H(8) H 0.4717 0.3451 0.0724 0.025 Uiso 1.00 1 c R
H(9) H 0.4199 0.4740 0.0300 0.030 Uiso 1.00 1 c R
H(10) H 0.4850 0.5897 0.0926 0.026 Uiso 1.00 1 c R
H(11) H 0.6344 0.7305 0.1392 0.035 Uiso 1.00 1 c R
H(12) H 0.5377 0.7675 0.1730 0.035 Uiso 1.00 1 c R
H(13) H 0.5068 0.6897 0.1318 0.037 Uiso 1.00 1 c R
H(14) H 0.6642 0.8231 0.2740 0.028 Uiso 1.00 1 c R
H(15) H 0.7688 0.8366 0.3825 0.032 Uiso 1.00 1 c R
H(16) H 0.8343 0.7231 0.4458 0.033 Uiso 1.00 1 c R
H(17) H 0.8012 0.5921 0.4043 0.027 Uiso 1.00 1 c R
H(18) H 0.6464 0.4174 0.4194 0.031 Uiso 1.00 1 c R
H(19) H 0.7579 0.3815 0.5212 0.048 Uiso 1.00 1 c R
H(20) H 0.9719 0.3709 0.5398 0.035 Uiso 1.00 1 c R
H(21) H 1.0686 0.3900 0.4559 0.036 Uiso 1.00 1 c R
H(22) H 1.1431 0.4133 0.3677 0.037 Uiso 1.00 1 c R
H(23) H 1.2059 0.4308 0.2722 0.043 Uiso 1.00 1 c R
H(24) H 1.0594 0.4547 0.1761 0.043 Uiso 1.00 1 c R
H(25) H 0.8513 0.4606 0.1774 0.023 Uiso 1.00 1 c R
H(26) H 0.9754 0.1439 0.2733 0.064 Uiso 1.00 1 c R
H(27) H 1.0164 0.2330 0.2681 0.064 Uiso 1.00 1 c R
H(28) H 1.0861 0.1632 0.2430 0.064 Uiso 1.00 1 c R
H(29) H 0.9326 0.3432 0.0101 0.056 Uiso 1.00 1 c R
H(30) H 0.9171 0.3291 0.0793 0.056 Uiso 1.00 1 c R
H(31) H 0.8895 0.4136 0.0476 0.057 Uiso 1.00 1 c R
H(32) H 0.4763 0.4547 0.5484 0.076 Uiso 0.50 1 c R
H(33) H 0.5558 0.4270 0.5015 0.076 Uiso 0.50 1 c R
H(34) H 0.3054 0.4570 0.4705 0.060 Uiso 1.00 1 c R
H(35) H 0.3800 0.4497 0.4177 0.060 Uiso 1.00 1 c R
H(36) H 0.4144 0.3275 0.4343 0.077 Uiso 0.50 1 c R
H(37) H 0.2889 0.3327 0.4542 0.077 Uiso 0.50 1 c R
H(38) H 0.4116 0.3342 0.5061 0.075 Uiso 0.50 1 c R

loop_
_atom_site_aniso_label
_atom_site_aniso_U_11
_atom_site_aniso_U_22
_atom_site_aniso_U_33
_atom_site_aniso_U_12
_atom_site_aniso_U_13
_atom_site_aniso_U_23
Ir(1) 0.0158(2) 0.0179(2) 0.0128(2) -0.0001(3) 0.00079(13) -0.0010(3)
Cl(1) 0.022(1) 0.018(2) 0.0261(13) 0.001(2) 0.0083(11) 0.002(1)
P(1) 0.028(2) 0.043(2) 0.021(2) -0.005(2) 0.001(2) 0.005(2)
F(1) 0.026(4) 0.065(5) 0.043(4) 0.001(4) 0.004(3) 0.013(4)
F(2) 0.046(5) 0.078(6) 0.020(4) -0.000(4) 0.005(3) -0.005(4)
F(3) 0.030(4) 0.052(5) 0.042(4) -0.015(4) -0.000(3) 0.008(3)
F(4) 0.032(4) 0.050(5) 0.035(4) 0.013(4) -0.008(3) -0.004(3)
F(5) 0.054(5) 0.070(5) 0.022(4) 0.007(4) 0.013(3) 0.006(3)
F(6) 0.048(5) 0.054(5) 0.049(4) -0.013(4) -0.004(4) 0.008(4)
O(1) 0.085(8) 0.065(9) 0.038(6) 0.002(8) 0.011(5) 0.006(7)
N(1) 0.018(5) 0.008(5) 0.014(5) 0.003(4) 0.004(4) -0.005(4)
N(2) 0.013(4) 0.015(4) 0.016(4) -0.002(6) -0.001(3) 0.003(6)
N(3) 0.021(5) 0.019(7) 0.016(5) 0.007(4) -0.003(4) -0.004(4)
N(4) 0.017(5) 0.008(6) 0.017(5) -0.004(4) 0.006(4) -0.005(4)
N(5) 0.017(5) 0.022(6) 0.029(6) -0.009(5) 0.003(4) -0.014(5)
N(6) 0.021(6) 0.023(6) 0.015(5) -0.005(5) 0.005(4) -0.004(5)
N(7) 0.049(8) 0.098(10) 0.027(7) -0.002(8) 0.014(6) 0.005(7)
N(8) 0.037(7) 0.069(9) 0.035(6) 0.013(7) 0.007(5) 0.008(6)
C(1) 0.013(6) 0.019(6) 0.022(6) 0.010(6) 0.006(5) 0.004(7)
C(2) 0.019(6) 0.016(5) 0.023(5) 0.002(7) -0.002(4) -0.006(6)
C(3) 0.017(7) 0.047(9) 0.034(8) 0.003(6) 0.017(6) -0.009(7)
C(4) 0.037(8) 0.027(8) 0.034(8) 0.014(6) 0.020(6) 0.005(6)
C(5) 0.033(8) 0.008(8) 0.043(8) 0.014(5) 0.017(6) 0.006(5)
C(6) 0.042(8) 0.037(8) 0.034(8) 0.012(7) 0.023(7) -0.005(6)
C(7) 0.010(7) 0.048(9) 0.024(7) 0.004(7) 0.009(5) -0.003(7)
C(8) 0.038(8) 0.028(7) 0.045(8) -0.004(6) -0.001(6) -0.023(6)
C(9) 0.008(6) 0.028(7) 0.024(7) -0.006(5) 0.009(5) -0.012(6)
C(11) 0.025(7) 0.021(7) 0.014(6) -0.014(6) -0.000(5) -0.005(5)
C(12) 0.016(6) 0.040(7) 0.018(6) -0.007(5) 0.003(5) 0.003(5)
C(13) 0.013(6) 0.030(7) 0.020(6) -0.004(5) 0.001(5) -0.003(5)
C(14) 0.012(6) 0.015(6) 0.013(6) -0.005(5) -0.002(4) 0.001(5)
C(15) 0.015(6) 0.017(7) 0.023(6) -0.007(5) -0.000(5) -0.004(5)
C(16) 0.036(8) 0.037(8) 0.020(7) 0.006(7) 0.017(6) -0.005(6)
C(18) 0.018(6) 0.027(7) 0.026(8) -0.001(6) 0.006(6) 0.011(5)
C(19) 0.025(7) 0.018(7) 0.035(7) -0.006(6) 0.003(5) -0.015(6)
C(20) 0.013(7) 0.030(8) 0.034(8) 0.005(6) -0.005(6) -0.009(6)
C(21) 0.004(6) 0.037(8) 0.021(7) -0.002(6) -0.008(5) -0.000(6)
C(22) 0.020(6) 0.023(7) 0.012(6) -0.001(5) 0.003(5) 0.003(5)
C(23) 0.031(7) 0.021(7) 0.024(6) 0.014(5) 0.002(5) -0.004(5)
C(24) 0.053(9) 0.043(8) 0.019(7) 0.023(7) -0.002(6) 0.009(6)
C(25) 0.034(8) 0.034(7) 0.016(6) 0.001(6) -0.005(6) 0.009(5)
C(26) 0.036(8) 0.031(7) 0.021(7) -0.005(6) 0.002(6) 0.005(5)
C(27) 0.026(7) 0.019(7) 0.027(6) -0.000(5) 0.003(5) -0.001(5)
C(28) 0.015(6) 0.013(7) 0.026(6) -0.001(5) 0.000(4) 0.004(5)
C(29) 0.015(6) 0.038(9) 0.038(8) 0.008(6) 0.002(5) 0.014(6)
C(30) 0.019(6) 0.037(7) 0.051(7) -0.000(7) 0.006(5) 0.008(8)
C(31) 0.017(6) 0.059(9) 0.033(7) -0.000(7) 0.010(5) -0.009(8)
C(32) 0.016(6) 0.019(7) 0.021(6) 0.007(6) -0.001(4) 0.006(5)
C(33) 0.029(8) 0.036(8) 0.027(7) 0.002(7) 0.020(6) 0.004(7)
C(34) 0.023(7) 0.103(12) 0.033(7) 0.014(8) 0.004(6) 0.011(8)
C(35) 0.034(8) 0.032(8) 0.029(7) 0.006(7) 0.010(6) -0.000(6)
C(36) 0.057(9) 0.037(8) 0.048(8) -0.004(7) 0.015(7) 0.007(7)
C(37) 0.064(9) 0.057(9) 0.035(7) -0.006(10) 0.023(6) -0.016(9)
C(38) 0.09(2) 0.05(2) 0.04(2) -0.04(2) 0.00(1) -0.013(13)

loop_
_atom_type_symbol
_atom_type_description
_atom_type_scat_dispersion_real
_atom_type_scat_dispersion_imag
_atom_type_scat_source
C C 0.003 0.002
;
International Tables for Crystallography
(1992, Vol. C, Tables 4.2.6.8 and 6.1.1.4)
;
H H 0.000 0.000
;
International Tables for Crystallography
(1992, Vol. C, Table 6.1.1.4)
;
N N 0.006 0.003
;
International Tables for Crystallography
(1992, Vol. C, Tables 4.2.6.8 and 6.1.1.4)
;
O O 0.011 0.006
;
International Tables for Crystallography
(1992, Vol. C, Tables 4.2.6.8 and 6.1.1.4)
;
F F 0.017 0.010
;
International Tables for Crystallography
(1992, Vol. C, Tables 4.2.6.8 and 6.1.1.4)
;
P P 0.102 0.094
;
International Tables for Crystallography
(1992, Vol. C, Tables 4.2.6.8 and 6.1.1.4)
;
Cl Cl 0.148 0.159
;
International Tables for Crystallography
(1992, Vol. C, Tables 4.2.6.8 and 6.1.1.4)
;
Ir Ir -1.444 7.990
;
International Tables for Crystallography
(1992, Vol. C, Tables 4.2.6.8 and 6.1.1.4)
;

loop_
_geom_angle_atom_site_label_1
_geom_angle_atom_site_label_2
_geom_angle_atom_site_label_3
_geom_angle
_geom_angle_site_symmetry_2
_geom_angle_site_symmetry_3
N(1) Ir(1) Cl(1) 88.4(2) . .
N(2) Ir(1) Cl(1) 90.1(2) . .
N(3) Ir(1) Cl(1) 95.2(3) . .
N(4) Ir(1) Cl(1) 86.5(3) . .
C(2) Ir(1) Cl(1) 175.0(3) . .
N(2) Ir(1) N(1) 159.6(3) . .
N(3) Ir(1) N(1) 97.9(3) . .
N(4) Ir(1) N(1) 80.2(3) . .
Ir(1) N(1) C(1) 141.2(7) . .
C(2) Ir(1) N(1) 89.8(4) . .
Ir(1) N(1) C(9) 111.4(6) . .
N(3) Ir(1) N(2) 102.5(3) . .
N(4) Ir(1) N(2) 79.4(3) . .
C(2) Ir(1) N(2) 93.2(4) . .
Ir(1) N(2) C(15) 112.5(6) . .
Ir(1) N(2) C(22) 141.2(6) . .
N(4) Ir(1) N(3) 177.4(3) . .
C(2) Ir(1) N(3) 80.4(4) . .
Ir(1) N(3) C(23) 123.9(7) . .
Ir(1) N(3) C(27) 115.8(7) . .
C(2) Ir(1) N(4) 97.8(3) . .
Ir(1) N(4) C(10) 118.5(7) . .
Ir(1) N(4) C(14) 120.3(6) . .
Ir(1) C(2) C(28) 113.9(7) . .
Ir(1) C(2) C(32) 128.4(6) . .
F(2) P(1) F(1) 90.0(3) . .
F(3) P(1) F(1) 90.5(4) . .
F(4) P(1) F(1) 179.6(4) . .
F(5) P(1) F(1) 90.3(4) . .
F(6) P(1) F(1) 89.9(4) . .
F(3) P(1) F(2) 89.7(4) . .
F(4) P(1) F(2) 90.0(4) . .
F(5) P(1) F(2) 178.8(4) . .
F(6) P(1) F(2) 90.8(4) . .
F(4) P(1) F(3) 89.1(3) . .
F(5) P(1) F(3) 89.2(4) . .
F(6) P(1) F(3) 179.4(4) . .
F(5) P(1) F(4) 89.6(3) . .
F(6) P(1) F(4) 90.5(4) . .
F(6) P(1) F(5) 90.3(4) . .
C(37) O(1) O(1) 108.6(9) . 66603
O(1) O(1) C(37) 108.6(9) 66603 66603
O(1) C(37) C(38) 106(1) . .
C(9) N(1) C(1) 107.4(8) . .
N(1) C(1) C(3) 131(1) . .
N(1) C(1) C(7) 108(1) . .
N(1) C(9) C(10) 119.4(9) . .
N(1) C(9) N(5) 109.4(9) . .
N(2) C(15) C(14) 119.0(9) . .
C(22) N(2) C(15) 106.3(8) . .
N(2) C(15) N(6) 110.8(8) . .
N(2) C(22) C(17) 108.9(8) . .
N(2) C(22) C(21) 129(1) . .
C(27) N(3) C(23) 120.0(8) . .
N(3) C(23) C(24) 121(1) . .
N(3) C(27) C(28) 112.8(8) . .
N(3) C(27) C(26) 119(1) . .
N(4) C(10) C(9) 110.4(8) . .
C(14) N(4) C(10) 120.8(8) . .
N(4) C(10) C(11) 119.2(9) . .
N(4) C(14) C(15) 108.6(7) . .
N(4) C(14) C(13) 122.0(9) . .
N(5) C(7) C(1) 105(1) . .
C(9) N(5) C(7) 108.3(9) . .
N(5) C(7) C(6) 130(1) . .
C(8) N(5) C(7) 124.6(9) . .
C(9) N(5) C(8) 127.1(8) . .
N(5) C(9) C(10) 131.2(9) . .
N(6) C(15) C(14) 130.3(9) . .
C(16) N(6) C(15) 126.8(8) . .
C(17) N(6) C(15) 106.6(8) . .
C(17) N(6) C(16) 126.5(9) . .
N(6) C(17) C(22) 107.5(8) . .
N(6) C(17) C(18) 129.1(9) . .
N(7) C(33) C(34) 178(1) . .
N(8) C(35) C(36) 178(1) . .
C(7) C(1) C(3) 119(1) . .
C(1) C(3) C(4) 117(1) . .
C(1) C(7) C(6) 123(1) . .
C(2) C(28) C(27) 116.8(9) . .
C(32) C(2) C(28) 117.7(9) . .
C(2) C(28) C(29) 120(1) . .
C(2) C(32) C(31) 121.9(8) . .
C(3) C(4) C(5) 119(1) . .
C(4) C(5) C(6) 124(1) . .
C(5) C(6) C(7) 114(1) . .
C(9) C(10) C(11) 130(1) . .
C(10) C(11) C(12) 119.4(9) . .
C(11) C(12) C(13) 120.3(9) . .
C(12) C(13) C(14) 118.1(9) . .
C(13) C(14) C(15) 129.3(9) . .
C(22) C(17) C(18) 123.4(9) . .
C(17) C(18) C(19) 114.4(9) . .
C(17) C(22) C(21) 121(1) . .
C(18) C(19) C(20) 121(1) . .
C(19) C(20) C(21) 121(1) . .
C(20) C(21) C(22) 116(1) . .
C(23) C(24) C(25) 118(1) . .
C(24) C(25) C(26) 119.4(9) . .
C(25) C(26) C(27) 120(1) . .
C(26) C(27) C(28) 128(1) . .
C(27) C(28) C(29) 122.6(9) . .
C(28) C(29) C(30) 120.2(9) . .
C(29) C(30) C(31) 120(1) . .
C(30) C(31) C(32) 119(1) . .
O(1) O(1) H(32) 109.6424 66603 66603
H(32) O(1) O(1) 109.6424 . 66603
H(33) O(1) O(1) 109.7125 . 66603
O(1) O(1) H(33) 109.7125 66603 66603
O(1) C(37) H(35) 110.2510 . .
H(32) O(1) C(37) 109.7103 . .
H(33) O(1) C(37) 109.7099 . .
O(1) C(37) H(34) 110.2511 . .
H(33) O(1) H(32) 109.4605 . .
N(3) C(23) H(18) 119.2080 . .
N(5) C(8) H(5) 109.6515 . .
N(5) C(8) H(6) 109.4702 . .
N(5) C(8) H(7) 109.5480 . .
N(6) C(16) H(11) 109.2126 . .
N(6) C(16) H(13) 109.4154 . .
N(6) C(16) H(12) 109.4702 . .
C(1) C(3) H(1) 121.1563 . .
C(2) C(32) H(25) 119.0480 . .
H(1) C(3) C(4) 121.1567 . .
C(3) C(4) H(2) 120.1539 . .
H(2) C(4) C(5) 120.1542 . .
C(4) C(5) H(3) 117.7879 . .
C(5) C(6) H(4) 122.6421 . .
H(3) C(5) C(6) 117.7880 . .
H(4) C(6) C(7) 122.6409 . .
H(6) C(8) H(5) 109.3815 . .
H(7) C(8) H(5) 109.4735 . .
H(7) C(8) H(6) 109.3019 . .
C(10) C(11) H(8) 120.2838 . .
H(8) C(11) C(12) 120.2828 . .
C(11) C(12) H(9) 119.8459 . .
C(12) C(13) H(10) 120.9272 . .
H(9) C(12) C(13) 119.8458 . .
H(10) C(13) C(14) 120.9264 . .
H(13) C(16) H(11) 109.4800 . .
H(12) C(16) H(11) 109.6012 . .
H(13) C(16) H(12) 109.6469 . .
C(17) C(18) H(14) 122.7753 . .
H(14) C(18) C(19) 122.7749 . .
C(18) C(19) H(15) 119.0337 . .
H(15) C(19) C(20) 119.0344 . .
C(19) C(20) H(16) 119.1024 . .
C(20) C(21) H(17) 121.5591 . .
H(16) C(20) C(21) 119.1015 . .
H(17) C(21) C(22) 121.5584 . .
H(18) C(23) C(24) 119.2069 . .
C(23) C(24) H(19) 120.5237 . .
H(19) C(24) C(25) 120.5232 . .
C(24) C(25) H(20) 120.2809 . .
C(25) C(26) H(21) 119.5740 . .
H(20) C(25) C(26) 120.2808 . .
H(21) C(26) C(27) 119.5746 . .
C(28) C(29) H(22) 119.9112 . .
H(22) C(29) C(30) 119.9115 . .
C(29) C(30) H(23) 119.8338 . .
C(30) C(31) H(24) 120.3621 . .
H(23) C(30) C(31) 119.8341 . .
C(31) C(32) H(25) 119.0479 . .
H(24) C(31) C(32) 120.3626 . .
C(33) C(34) H(26) 109.6031 . .
C(33) C(34) H(27) 109.4703 . .
C(33) C(34) H(28) 109.4992 . .
H(27) C(34) H(26) 109.4058 . .
H(28) C(34) H(26) 109.4683 . .
H(28) C(34) H(27) 109.3803 . .
C(35) C(36) H(31) 109.2820 . .
C(35) C(36) H(30) 109.4703 . .
C(35) C(36) H(29) 109.5203 . .
H(31) C(36) H(29) 109.4688 . .
H(30) C(36) H(29) 109.4474 . .
H(31) C(36) H(30) 109.6385 . .
H(35) C(37) C(38) 110.2513 . .
C(37) C(38) H(36) 108.8795 . .
H(34) C(37) C(38) 110.2510 . .
C(37) C(38) H(37) 109.4698 . .
C(37) C(38) H(38) 108.9719 . .
H(35) C(37) H(34) 109.4603 . .
H(37) C(38) H(36) 109.7668 . .
H(38) C(38) H(36) 109.4785 . .
H(38) C(38) H(37) 110.2493 . .

loop_
_geom_bond_atom_site_label_1
_geom_bond_atom_site_label_2
_geom_bond_distance
_geom_bond_site_symmetry_2
Ir(1) Cl(1) 2.475(3) .
Ir(1) N(1) 2.037(8) .
Ir(1) N(2) 2.02(1) .
Ir(1) N(3) 2.059(7) .
Ir(1) N(4) 1.972(7) .
Ir(1) C(2) 2.00(1) .
P(1) F(1) 1.589(7) .
P(1) F(2) 1.596(7) .
P(1) F(3) 1.599(7) .
P(1) F(4) 1.605(7) .
P(1) F(5) 1.601(7) .
P(1) F(6) 1.597(8) .
O(1) O(1) 1.39(1) 66603
O(1) C(37) 1.48(1) .
N(1) C(1) 1.37(1) .
N(1) C(9) 1.35(1) .
N(2) C(15) 1.36(1) .
N(2) C(22) 1.39(1) .
N(3) C(23) 1.34(1) .
N(3) C(27) 1.37(1) .
N(4) C(10) 1.36(1) .
N(4) C(14) 1.36(1) .
N(5) C(7) 1.39(1) .
N(5) C(8) 1.46(1) .
N(5) C(9) 1.36(1) .
N(6) C(15) 1.36(1) .
N(6) C(16) 1.46(1) .
N(6) C(17) 1.40(1) .
N(7) C(33) 1.12(1) .
N(8) C(35) 1.11(2) .
C(1) C(3) 1.40(2) .
C(1) C(7) 1.39(2) .
C(2) C(28) 1.42(1) .
C(2) C(32) 1.40(1) .
C(3) C(4) 1.39(2) .
C(4) C(3) 1.39(2) .
C(4) C(5) 1.39(1) .
C(5) C(4) 1.39(1) .
C(5) C(6) 1.38(1) .
C(6) C(7) 1.38(2) .
C(9) C(10) 1.44(1) .
C(10) C(11) 1.41(1) .
C(11) C(12) 1.38(1) .
C(12) C(13) 1.39(1) .
C(13) C(14) 1.37(1) .
C(14) C(15) 1.46(1) .
C(17) C(18) 1.41(1) .
C(17) C(22) 1.37(1) .
C(18) C(19) 1.39(1) .
C(19) C(20) 1.41(2) .
C(20) C(21) 1.38(2) .
C(21) C(22) 1.39(1) .
C(23) C(24) 1.39(1) .
C(24) C(25) 1.38(2) .
C(25) C(26) 1.37(2) .
C(26) C(27) 1.39(1) .
C(27) C(28) 1.45(2) .
C(28) C(29) 1.40(1) .
C(29) C(30) 1.38(2) .
C(30) C(31) 1.40(1) .
C(31) C(32) 1.39(1) .
C(33) C(34) 1.47(2) .
C(35) C(36) 1.49(2) .
C(37) C(38) 1.38(3) .
O(1) H(32) 0.9500 .
O(1) H(33) 0.9500 .
C(3) H(1) 0.9500 .
C(4) H(2) 0.9500 .
C(5) H(3) 0.9500 .
C(6) H(4) 0.9500 .
C(8) H(5) 0.9500 .
C(8) H(6) 0.9500 .
C(8) H(7) 0.9499 .
C(11) H(8) 0.9500 .
C(12) H(9) 0.9500 .
C(13) H(10) 0.9500 .
C(16) H(11) 0.9500 .
C(16) H(12) 0.9500 .
C(16) H(13) 0.9500 .
C(18) H(14) 0.9500 .
C(19) H(15) 0.9500 .
C(20) H(16) 0.9500 .
C(21) H(17) 0.9500 .
C(23) H(18) 0.9500 .
C(24) H(19) 0.9500 .
C(25) H(20) 0.9500 .
C(26) H(21) 0.9500 .
C(29) H(22) 0.9500 .
C(30) H(23) 0.9500 .
C(31) H(24) 0.9500 .
C(32) H(25) 0.9500 .
C(34) H(26) 0.9501 .
C(34) H(27) 0.9500 .
C(34) H(28) 0.9500 .
C(36) H(29) 0.9500 .
C(36) H(30) 0.9500 .
C(36) H(31) 0.9499 .
C(37) H(34) 0.9500 .
C(37) H(35) 0.9500 .
C(38) H(36) 0.9500 .
C(38) H(37) 0.9500 .
C(38) H(38) 0.9501 .
H(2) C(4) 0.9500 .

loop_
_geom_contact_atom_site_label_1
_geom_contact_atom_site_label_2
_geom_contact_distance
_geom_contact_site_symmetry_2
Ir(1) C(1) 3.225(9) .
Ir(1) C(9) 2.83(1) .
Ir(1) C(10) 2.88(1) .
Ir(1) C(14) 2.903(9) .
Ir(1) C(15) 2.84(1) .
Ir(1) C(22) 3.23(1) .
Ir(1) C(23) 3.02(1) .
Ir(1) C(27) 2.93(1) .
Ir(1) C(28) 2.881(9) .
Ir(1) C(32) 3.07(1) .
Cl(1) N(1) 3.160(9) .
Cl(1) N(2) 3.201(9) .
Cl(1) N(3) 3.359(8) .
Cl(1) N(4) 3.068(9) .
Cl(1) C(6) 3.39(1) 65502
Cl(1) C(23) 3.32(1) .
F(1) F(2) 2.25(1) .
F(1) F(3) 2.265(8) .
F(1) F(4) 3.194(8) .
F(1) F(5) 2.262(7) .
F(1) F(6) 2.25(1) .
F(1) C(31) 3.37(1) .
F(1) C(32) 3.52(1) .
F(2) F(3) 2.254(9) .
F(2) F(4) 2.264(8) .
F(2) F(5) 3.197(9) .
F(2) F(6) 2.27(1) .
F(2) N(6) 3.21(1) .
F(2) C(14) 3.47(1) .
F(2) C(15) 3.28(1) .
F(2) C(16) 3.22(1) .
F(3) F(4) 2.248(8) .
F(3) F(5) 2.247(9) .
F(3) F(6) 3.196(9) .
F(3) C(12) 3.40(1) .
F(3) C(12) 3.34(1) 66503
F(3) C(13) 3.13(1) .
F(3) C(14) 3.35(1) .
F(3) C(35) 3.45(1) .
F(3) C(36) 3.34(1) .
F(4) F(5) 2.259(9) .
F(4) F(6) 2.274(9) .
F(4) C(11) 3.20(1) 66503
F(4) C(12) 3.29(1) 66503
F(4) C(16) 3.56(1) .
F(4) C(38) 3.26(2) 65502
F(5) F(6) 2.267(9) .
F(5) C(12) 3.51(1) 66503
F(5) C(19) 3.32(1) 56404
F(6) C(20) 3.51(1) 56404
O(1) C(8) 3.49(1) 55504
O(1) C(37) 2.33(2) 66603
O(1) C(38) 2.29(2) .
O(1) C(38) 3.50(2) 66603
N(1) N(3) 3.09(1) .
N(1) N(4) 2.58(1) .
N(1) N(5) 2.22(1) .
N(1) C(2) 2.85(1) .
N(1) C(3) 2.53(1) .
N(1) C(6) 3.57(1) .
N(1) C(7) 2.25(2) .
N(1) C(10) 2.42(1) .
N(1) C(28) 3.59(1) .
N(2) N(3) 3.18(1) .
N(2) N(4) 2.55(1) .
N(2) N(6) 2.24(1) .
N(2) C(2) 2.92(1) .
N(2) C(14) 2.43(1) .
N(2) C(17) 2.24(1) .
N(2) C(18) 3.60(1) .
N(2) C(21) 2.51(1) .
N(3) C(1) 3.59(1) .
N(3) C(2) 2.62(1) .
N(3) C(3) 3.45(1) .
N(3) C(21) 3.58(1) .
N(3) C(24) 2.39(1) .
N(3) C(25) 2.76(1) .
N(3) C(26) 2.38(1) .
N(3) C(28) 2.35(1) .
N(4) C(2) 2.99(1) .
N(4) C(9) 2.30(1) .
N(4) C(11) 2.38(1) .
N(4) C(12) 2.75(1) .
N(4) C(13) 2.38(1) .
N(4) C(15) 2.29(1) .
N(4) C(32) 3.25(1) .
N(5) N(7) 3.24(2) .
N(5) C(1) 2.22(1) .
N(5) C(3) 3.55(1) .
N(5) C(6) 2.51(1) .
N(5) C(10) 2.56(1) .
N(5) C(11) 3.25(1) .
N(5) C(17) 3.53(1) 64502
N(5) C(18) 3.54(1) 64502
N(5) C(33) 3.59(2) .
N(6) C(7) 3.51(2) 65502
N(6) C(13) 3.21(1) .
N(6) C(14) 2.56(1) .
N(6) C(18) 2.54(1) .
N(6) C(21) 3.56(1) .
N(6) C(22) 2.23(1) .
N(7) C(7) 3.40(2) .
N(7) C(8) 3.35(2) .
N(7) C(24) 3.38(2) 55404
N(7) C(25) 3.42(2) 55404
N(7) C(34) 2.59(1) .
N(7) C(35) 3.49(2) .
N(7) C(36) 3.46(2) .
N(8) C(11) 3.33(2) .
N(8) C(13) 3.52(1) 66503
N(8) C(36) 2.60(2) .
C(1) C(4) 2.39(2) .
C(1) C(5) 2.73(1) .
C(1) C(6) 2.44(2) .
C(1) C(9) 2.20(1) .
C(1) C(10) 3.56(1) .
C(1) C(16) 3.57(2) 64502
C(2) C(9) 3.57(1) .
C(2) C(27) 2.44(1) .
C(2) C(29) 2.45(1) .
C(2) C(30) 2.82(1) .
C(2) C(31) 2.44(2) .
C(3) C(5) 2.40(2) .
C(3) C(6) 2.85(2) .
C(3) C(7) 2.42(2) .
C(3) C(9) 3.58(1) .
C(4) C(1) 2.39(2) .
C(4) C(6) 2.44(2) .
C(4) C(7) 2.74(2) .
C(4) C(35) 3.55(2) 55504
C(5) C(7) 2.32(2) .
C(5) C(13) 3.57(2) 64502
C(6) Cl(1) 3.39(1) 64502
C(6) C(4) 2.44(2) .
C(6) C(8) 3.12(1) .
C(6) C(9) 3.59(2) .
C(6) C(15) 3.50(2) 64502
C(7) N(6) 3.51(2) 64502
C(7) C(4) 2.74(2) .
C(7) C(8) 2.52(2) .
C(7) C(9) 2.23(2) .
C(7) C(33) 3.35(2) .
C(8) O(1) 3.49(1) 55404
C(8) C(9) 2.53(1) .
C(8) C(10) 3.20(2) .
C(8) C(11) 3.27(2) .
C(8) C(38) 3.54(2) 55404
C(9) C(11) 2.58(1) .
C(9) C(14) 3.58(1) .
C(9) C(18) 3.55(1) 64502
C(10) C(12) 2.41(1) .
C(10) C(13) 2.78(1) .
C(10) C(14) 2.36(1) .
C(10) C(15) 3.58(1) .
C(11) F(4) 3.20(1) 66503
C(11) C(13) 2.41(1) .
C(11) C(14) 2.74(1) .
C(12) F(3) 3.34(1) 66503
C(12) F(4) 3.29(1) 66503
C(12) F(5) 3.51(1) 66503
C(12) C(12) 3.49(2) 66503
C(12) C(14) 2.37(1) .
C(13) N(8) 3.52(1) 66503
C(13) C(5) 3.57(2) 65502
C(13) C(15) 2.56(1) .
C(13) C(16) 3.21(1) .
C(14) C(16) 3.18(2) .
C(14) C(22) 3.58(1) .
C(15) C(6) 3.50(2) 65502
C(15) C(16) 2.52(1) .
C(15) C(17) 2.21(1) .
C(15) C(18) 3.60(1) .
C(15) C(21) 3.56(1) .
C(15) C(22) 2.20(1) .
C(16) C(1) 3.57(2) 65502
C(16) C(17) 2.55(1) .
C(16) C(18) 3.16(1) .
C(17) N(5) 3.53(1) 65502
C(17) C(19) 2.36(1) .
C(17) C(20) 2.72(1) .
C(17) C(21) 2.40(1) .
C(18) N(5) 3.54(1) 65502
C(18) C(9) 3.55(1) 65502
C(18) C(20) 2.45(1) .
C(18) C(21) 2.87(2) .
C(18) C(22) 2.45(1) .
C(19) F(5) 3.32(1) 56504
C(19) C(21) 2.43(2) .
C(19) C(22) 2.74(1) .
C(20) F(6) 3.51(1) 56504
C(20) C(22) 2.35(1) .
C(23) C(25) 2.38(1) .
C(23) C(26) 2.72(2) .
C(23) C(27) 2.35(2) .
C(24) N(7) 3.38(2) 55504
C(24) C(26) 2.37(2) .
C(24) C(27) 2.76(2) .
C(25) N(7) 3.42(2) 55504
C(25) C(27) 2.40(2) .
C(26) C(28) 2.55(1) .
C(26) C(29) 3.06(2) .
C(27) C(29) 2.50(2) .
C(28) C(30) 2.41(2) .
C(28) C(31) 2.79(2) .
C(28) C(32) 2.41(1) .
C(29) C(31) 2.42(2) .
C(29) C(32) 2.78(1) .
C(30) C(32) 2.41(1) .
C(35) C(4) 3.55(2) 55404
C(37) O(1) 2.33(2) 66603
C(38) F(4) 3.26(2) 64502
C(38) O(1) 3.50(2) 66603
C(38) C(8) 3.54(2) 55504
Ir(1) H(18) 3.0861 .
Ir(1) H(25) 3.1886 .
Cl(1) H(3) 3.4871 65502
Cl(1) H(4) 2.6070 65502
Cl(1) H(12) 2.7548 64502
Cl(1) H(14) 2.7845 64502
Cl(1) H(18) 2.6569 .
Cl(1) H(23) 3.0707 45501
Cl(1) H(32) 3.5745 66603
Cl(1) H(35) 2.9098 .
Cl(1) H(36) 3.4697 .
P(1) H(9) 3.3143 66503
P(1) H(11) 3.5873 .
P(1) H(25) 3.5730 .
P(1) H(31) 3.4176 .
F(1) H(24) 2.7702 .
F(1) H(25) 3.0463 .
F(1) H(31) 2.7698 .
F(2) H(11) 2.5618 .
F(2) H(13) 3.5348 .
F(2) H(25) 3.0941 .
F(3) H(9) 2.4299 66503
F(3) H(10) 3.3371 .
F(3) H(25) 2.7470 .
F(3) H(31) 2.5466 .
F(4) H(6) 3.4904 66503
F(4) H(8) 2.5487 66503
F(4) H(9) 2.7311 66503
F(4) H(10) 3.2082 .
F(4) H(11) 2.8622 .
F(4) H(13) 3.4286 .
F(4) H(15) 3.4079 56404
F(4) H(16) 3.2343 56404
F(4) H(36) 3.2110 65502
F(4) H(37) 2.8795 65502
F(4) H(38) 3.1569 65502
F(5) H(8) 3.5634 66503
F(5) H(9) 3.0167 66503
F(5) H(15) 2.5108 56404
F(5) H(16) 3.1859 56404
F(5) H(31) 3.2050 .
F(6) H(16) 2.6270 56404
F(6) H(37) 3.0405 65502
O(1) H(5) 3.2655 55504
O(1) H(7) 2.9905 55504
O(1) H(18) 2.9194 .
O(1) H(18) 3.1609 66603
O(1) H(19) 3.2226 .
O(1) H(32) 1.9291 66603
O(1) H(33) 1.9299 66603
O(1) H(34) 2.0128 .
O(1) H(34) 2.6313 66603
O(1) H(35) 2.0128 .
O(1) H(35) 2.4470 66603
O(1) H(36) 2.6920 .
O(1) H(37) 3.0771 .
O(1) H(38) 2.2417 .
N(1) H(1) 2.8038 .
N(1) H(12) 3.2305 64502
N(2) H(4) 3.5726 65502
N(2) H(17) 2.7795 .
N(2) H(25) 3.5846 .
N(3) H(1) 2.7580 .
N(3) H(17) 2.8699 .
N(3) H(18) 1.9879 .
N(3) H(19) 3.2378 .
N(3) H(21) 3.2377 .
N(4) H(8) 3.2397 .
N(4) H(10) 3.2407 .
N(4) H(25) 2.7759 .
N(5) H(4) 2.8066 .
N(5) H(5) 1.9925 .
N(5) H(6) 1.9904 .
N(5) H(7) 1.9913 .
N(5) H(8) 3.0792 .
N(6) H(10) 3.0327 .
N(6) H(11) 1.9829 .
N(6) H(12) 1.9859 .
N(6) H(13) 1.9853 .
N(6) H(14) 2.8233 .
N(7) H(5) 2.6767 .
N(7) H(19) 2.7438 55404
N(7) H(20) 2.8255 55404
N(7) H(26) 3.0396 .
N(7) H(27) 3.0546 .
N(7) H(28) 3.0393 .
N(7) H(30) 2.7185 .
N(8) H(1) 3.4789 55404
N(8) H(2) 3.2377 55404
N(8) H(5) 3.0335 .
N(8) H(6) 3.4284 .
N(8) H(8) 2.9663 .
N(8) H(9) 3.5771 66503
N(8) H(10) 2.6673 66503
N(8) H(13) 2.9185 66503
N(8) H(19) 3.4575 55404
N(8) H(29) 3.0496 .
N(8) H(30) 3.0627 .
N(8) H(31) 3.0439 .
C(1) H(1) 2.0597 .
C(1) H(2) 3.2531 .
C(1) H(4) 3.3036 .
C(1) H(12) 3.0892 64502
C(1) H(13) 3.4226 64502
C(1) H(26) 3.4867 .
C(1) H(27) 3.5676 .
C(2) H(22) 3.3031 .
C(2) H(24) 3.2914 .
C(2) H(25) 2.0375 .
C(3) H(2) 2.0380 .
C(3) H(3) 3.2427 .
C(3) H(12) 3.4016 64502
C(3) H(13) 3.2103 64502
C(3) H(26) 3.2955 .
C(3) H(27) 3.5557 .
C(4) H(1) 2.0477 .
C(4) H(3) 2.0121 .
C(4) H(4) 3.3046 .
C(4) H(10) 3.3929 64502
C(4) H(13) 3.3158 64502
C(4) H(26) 3.1514 .
C(4) H(29) 3.4542 55504
C(5) H(1) 3.2631 .
C(5) H(2) 2.0356 .
C(5) H(4) 2.0525 .
C(5) H(10) 3.5494 64502
C(5) H(26) 3.2040 .
C(6) H(2) 3.2879 .
C(6) H(3) 2.0053 .
C(6) H(5) 3.4650 .
C(6) H(7) 2.8148 .
C(6) H(26) 3.4314 .
C(7) H(1) 3.2799 .
C(7) H(3) 3.1844 .
C(7) H(4) 2.0556 .
C(7) H(5) 2.9485 .
C(7) H(6) 3.2337 .
C(7) H(7) 2.6310 .
C(7) H(12) 3.5415 64502
C(7) H(26) 3.5124 .
C(8) H(4) 2.9404 .
C(8) H(8) 2.6972 .
C(8) H(32) 2.9450 55404
C(8) H(33) 3.2224 55404
C(8) H(38) 2.6001 55404
C(9) H(5) 2.9453 .
C(9) H(6) 2.6647 .
C(9) H(7) 3.2365 .
C(9) H(8) 2.8285 .
C(9) H(14) 3.3767 64502
C(10) H(5) 3.5190 .
C(10) H(6) 2.9179 .
C(10) H(8) 2.0550 .
C(10) H(9) 3.2668 .
C(10) H(14) 3.4822 64502
C(10) H(25) 3.2482 .
C(11) H(5) 3.5335 .
C(11) H(6) 2.6415 .
C(11) H(9) 2.0302 .
C(11) H(10) 3.2683 .
C(11) H(15) 3.2666 64502
C(12) H(8) 2.0344 .
C(12) H(9) 2.9129 66503
C(12) H(10) 2.0495 .
C(13) H(3) 3.4372 65502
C(13) H(8) 3.2655 .
C(13) H(9) 2.0390 .
C(13) H(9) 3.2677 66503
C(13) H(11) 3.4978 .
C(13) H(13) 2.5672 .
C(14) H(3) 3.5335 65502
C(14) H(9) 3.2314 .
C(14) H(10) 2.0300 .
C(14) H(11) 3.5177 .
C(14) H(13) 2.8738 .
C(14) H(25) 3.2118 .
C(15) H(4) 3.5343 65502
C(15) H(10) 2.8022 .
C(15) H(11) 2.9470 .
C(15) H(12) 3.2211 .
C(15) H(13) 2.6434 .
C(15) H(25) 3.5519 .
C(16) H(10) 2.6278 .
C(16) H(14) 2.9811 .
C(16) H(36) 2.7425 65502
C(17) H(7) 3.5039 65502
C(17) H(11) 2.9489 .
C(17) H(12) 2.6813 .
C(17) H(13) 3.2668 .
C(17) H(14) 2.0842 .
C(17) H(15) 3.2277 .
C(17) H(17) 3.2652 .
C(18) H(6) 3.4409 65502
C(18) H(11) 3.4537 .
C(18) H(12) 2.8863 .
C(18) H(15) 2.0319 .
C(18) H(16) 3.2944 .
C(19) H(6) 3.1599 65502
C(19) H(8) 3.2705 65502
C(19) H(14) 2.0681 .
C(19) H(16) 2.0471 .
C(19) H(17) 3.2965 .
C(20) H(6) 3.1888 65502
C(20) H(14) 3.3192 .
C(20) H(15) 2.0464 .
C(20) H(17) 2.0400 .
C(20) H(37) 3.4915 66603
C(20) H(38) 3.4275 66603
C(21) H(6) 3.4907 65502
C(21) H(7) 3.2947 65502
C(21) H(15) 3.2759 .
C(21) H(16) 2.0161 .
C(21) H(38) 3.5928 66603
C(22) H(7) 3.2128 65502
C(22) H(14) 3.3090 .
C(22) H(16) 3.2150 .
C(22) H(17) 2.0491 .
C(23) H(1) 2.9496 .
C(23) H(17) 3.1496 .
C(23) H(19) 2.0430 .
C(23) H(20) 3.2452 .
C(23) H(32) 3.3494 66603
C(23) H(33) 2.8238 .
C(23) H(34) 3.1989 66603
C(24) H(1) 3.2787 .
C(24) H(18) 2.0301 .
C(24) H(20) 2.0278 .
C(24) H(21) 3.2274 .
C(24) H(33) 2.8599 .
C(24) H(34) 2.9967 66603
C(25) H(1) 3.4325 .
C(25) H(18) 3.2366 .
C(25) H(19) 2.0302 .
C(25) H(21) 2.0150 .
C(26) H(1) 3.2517 .
C(26) H(19) 3.2320 .
C(26) H(20) 2.0219 .
C(26) H(22) 2.7820 .
C(26) H(37) 3.5518 65501
C(27) H(1) 2.8908 .
C(27) H(17) 3.2820 .
C(27) H(18) 3.2079 .
C(27) H(20) 3.2567 .
C(27) H(21) 2.0333 .
C(27) H(22) 2.6844 .
C(28) H(1) 3.5794 .
C(28) H(21) 2.7687 .
C(28) H(22) 2.0477 .
C(28) H(23) 3.2678 .
C(28) H(25) 3.2707 .
C(28) H(27) 3.5271 .
C(29) H(21) 2.8126 .
C(29) H(23) 2.0275 .
C(29) H(24) 3.2725 .
C(29) H(27) 3.4003 .
C(29) H(34) 3.5064 65501
C(29) H(35) 3.4567 65501
C(29) H(37) 3.4458 65501
C(30) H(22) 2.0282 .
C(30) H(24) 2.0556 .
C(30) H(25) 3.2653 .
C(30) H(27) 3.4940 .
C(31) H(22) 3.2733 .
C(31) H(23) 2.0504 .
C(31) H(25) 2.0276 .
C(31) H(30) 3.5041 .
C(32) H(23) 3.2677 .
C(32) H(24) 2.0406 .
C(32) H(30) 3.5675 .
C(33) H(5) 3.5570 .
C(33) H(20) 3.4042 55404
C(33) H(26) 2.0008 .
C(33) H(27) 1.9992 .
C(33) H(28) 1.9996 .
C(33) H(30) 3.2256 .
C(35) H(1) 3.4392 55404
C(35) H(2) 2.9183 55404
C(35) H(5) 3.4150 .
C(35) H(10) 3.3669 66503
C(35) H(19) 3.5376 55404
C(35) H(29) 2.0211 .
C(35) H(30) 2.0205 .
C(35) H(31) 2.0183 .
C(36) H(2) 3.0856 55404
C(36) H(24) 3.5106 .
C(36) H(25) 3.4957 .
C(37) H(18) 3.3291 .
C(37) H(19) 3.4599 66603
C(37) H(21) 3.4889 45501
C(37) H(22) 2.9117 45501
C(37) H(32) 2.0066 .
C(37) H(32) 2.5023 66603
C(37) H(33) 2.0066 .
C(37) H(33) 2.5029 66603
C(37) H(36) 1.9131 .
C(37) H(37) 1.9198 .
C(37) H(38) 1.9142 .
C(38) H(5) 3.4909 55504
C(38) H(6) 3.1281 55504
C(38) H(7) 3.4265 55504
C(38) H(11) 2.9548 64502
C(38) H(12) 3.5799 64502
C(38) H(16) 3.5362 66603
C(38) H(18) 3.5792 .
C(38) H(21) 3.4159 45501
C(38) H(22) 3.0849 45501
C(38) H(32) 2.5797 .
C(38) H(33) 2.3895 .
C(38) H(34) 1.9286 .
C(38) H(35) 1.9286 .
H(1) N(8) 3.4789 55504
H(1) C(4) 2.0477 .
H(1) C(35) 3.4392 55504
H(2) N(8) 3.2377 55504
H(2) C(35) 2.9183 55504
H(2) C(36) 3.0856 55504
H(3) Cl(1) 3.4871 64502
H(3) C(4) 2.0121 .
H(3) C(13) 3.4372 64502
H(3) C(14) 3.5335 64502
H(4) Cl(1) 2.6069 64502
H(4) N(2) 3.5726 64502
H(4) C(4) 3.3046 .
H(4) C(15) 3.5343 64502
H(5) O(1) 3.2655 55404
H(5) C(38) 3.4909 55404
H(6) F(4) 3.4904 66503
H(6) C(18) 3.4409 64502
H(6) C(19) 3.1599 64502
H(6) C(20) 3.1888 64502
H(6) C(21) 3.4907 64502
H(6) C(38) 3.1281 55404
H(7) O(1) 2.9905 55404
H(7) C(17) 3.5039 64502
H(7) C(21) 3.2947 64502
H(7) C(22) 3.2128 64502
H(7) C(38) 3.4265 55404
H(8) F(4) 2.5487 66503
H(8) F(5) 3.5634 66503
H(8) C(19) 3.2705 64502
H(9) P(1) 3.3143 66503
H(9) F(3) 2.4299 66503
H(9) F(4) 2.7311 66503
H(9) F(5) 3.0167 66503
H(9) N(8) 3.5771 66503
H(9) C(12) 2.9129 66503
H(9) C(13) 3.2677 66503
H(10) N(8) 2.6673 66503
H(10) C(4) 3.3929 65502
H(10) C(5) 3.5494 65502
H(10) C(35) 3.3669 66503
H(11) C(38) 2.9548 65502
H(12) Cl(1) 2.7548 65502
H(12) N(1) 3.2305 65502
H(12) C(1) 3.0892 65502
H(12) C(3) 3.4016 65502
H(12) C(7) 3.5415 65502
H(12) C(38) 3.5799 65502
H(13) N(8) 2.9185 66503
H(13) C(1) 3.4226 65502
H(13) C(3) 3.2103 65502
H(13) C(4) 3.3158 65502
H(14) Cl(1) 2.7845 65502
H(14) C(9) 3.3767 65502
H(14) C(10) 3.4822 65502
H(15) F(4) 3.4079 56504
H(15) F(5) 2.5108 56504
H(15) C(11) 3.2666 65502
H(16) F(4) 3.2343 56504
H(16) F(5) 3.1859 56504
H(16) F(6) 2.6270 56504
H(16) C(38) 3.5362 66603
H(18) O(1) 3.1609 66603
H(19) N(7) 2.7438 55504
H(19) N(8) 3.4575 55504
H(19) C(35) 3.5376 55504
H(19) C(37) 3.4599 66603
H(20) N(7) 2.8255 55504
H(20) C(33) 3.4042 55504
H(21) C(37) 3.4889 65501
H(21) C(38) 3.4159 65501
H(22) C(37) 2.9117 65501
H(22) C(38) 3.0849 65501
H(23) Cl(1) 3.0707 65501
H(26) C(4) 3.1514 .
H(29) C(4) 3.4542 55404
H(32) Cl(1) 3.5745 66603
H(32) O(1) 1.9291 66603
H(32) C(8) 2.9450 55504
H(32) C(23) 3.3494 66603
H(32) C(37) 2.5023 66603
H(33) O(1) 1.9299 66603
H(33) C(8) 3.2224 55504
H(33) C(37) 2.5029 66603
H(34) O(1) 2.6313 66603
H(34) C(23) 3.1989 66603
H(34) C(24) 2.9967 66603
H(34) C(29) 3.5064 45501
H(35) O(1) 2.4470 66603
H(35) C(29) 3.4567 45501
H(36) F(4) 3.2110 64502
H(36) C(16) 2.7425 64502
H(37) F(4) 2.8795 64502
H(37) F(6) 3.0405 64502
H(37) C(20) 3.4915 66603
H(37) C(26) 3.5518 45501
H(37) C(29) 3.4458 45501
H(38) F(4) 3.1569 64502
H(38) C(8) 2.6001 55504
H(38) C(20) 3.4275 66603
H(38) C(21) 3.5928 66603

loop_
_geom_torsion_atom_site_label_1
_geom_torsion_atom_site_label_2
_geom_torsion_atom_site_label_3
_geom_torsion_atom_site_label_4
_geom_torsion
Cl(1) Ir(1) N(1) C(1) -91(1)
Cl(1) Ir(1) N(1) C(9) 85.4(7)
N(2) Ir(1) N(1) C(1) -177.7(9)
N(2) Ir(1) N(1) C(9) 0(1)
N(3) Ir(1) N(1) C(1) 3(1)
N(3) Ir(1) N(1) C(9) -179.6(6)
N(4) Ir(1) N(1) C(1) -178(1)
N(4) Ir(1) N(1) C(9) -1.3(6)
C(2) Ir(1) N(1) C(1) 83(1)
C(2) Ir(1) N(1) C(9) -99.3(7)
Cl(1) Ir(1) N(2) C(15) -85.3(7)
Cl(1) Ir(1) N(2) C(22) 95(1)
N(1) Ir(1) N(2) C(15) 0(1)
N(1) Ir(1) N(2) C(22) -178.6(8)
N(3) Ir(1) N(2) C(15) 179.3(7)
N(3) Ir(1) N(2) C(22) 0.5(9)
N(4) Ir(1) N(2) C(15) 1.1(7)
N(4) Ir(1) N(2) C(22) -177(1)
C(2) Ir(1) N(2) C(15) 98.4(7)
C(2) Ir(1) N(2) C(22) -80(1)
Cl(1) Ir(1) N(3) C(23) -0.2(5)
Cl(1) Ir(1) N(3) C(27) 172.5(7)
N(1) Ir(1) N(3) C(23) -89.2(8)
N(1) Ir(1) N(3) C(27) 83.5(7)
N(2) Ir(1) N(3) C(23) 91.1(7)
N(2) Ir(1) N(3) C(27) -96.2(7)
C(2) Ir(1) N(3) C(23) -177.7(8)
C(2) Ir(1) N(3) C(27) -5.0(6)
Cl(1) Ir(1) N(4) C(10) -85.7(8)
Cl(1) Ir(1) N(4) C(14) 87.2(7)
N(1) Ir(1) N(4) C(10) 3.3(8)
N(1) Ir(1) N(4) C(14) 176.1(8)
N(2) Ir(1) N(4) C(10) -176.4(8)
N(2) Ir(1) N(4) C(14) -3.6(7)
C(2) Ir(1) N(4) C(10) 91.7(8)
C(2) Ir(1) N(4) C(14) -95.5(7)
N(1) Ir(1) C(2) C(28) -94.9(8)
N(1) Ir(1) C(2) C(32) 83(1)
N(2) Ir(1) C(2) C(28) 105.3(8)
N(2) Ir(1) C(2) C(32) -76(1)
N(3) Ir(1) C(2) C(28) 3.2(7)
N(3) Ir(1) C(2) C(32) -178(1)
N(4) Ir(1) C(2) C(28) -174.9(7)
N(4) Ir(1) C(2) C(32) 3(1)
Ir(1) N(1) C(1) C(3) -2(2)
Ir(1) N(1) C(1) C(7) 177(1)
C(9) N(1) C(1) C(3) -179(1)
C(9) N(1) C(1) C(7) 0(1)
Ir(1) N(1) C(9) N(5) -178.6(7)
Ir(1) N(1) C(9) C(10) 0(1)
C(1) N(1) C(9) N(5) 0(1)
C(1) N(1) C(9) C(10) 177.6(9)
Ir(1) N(2) C(15) N(6) -178.2(7)
Ir(1) N(2) C(15) C(14) 1(1)
C(22) N(2) C(15) N(6) 0(1)
C(22) N(2) C(15) C(14) -179.5(9)
Ir(1) N(2) C(22) C(17) 178.2(9)
Ir(1) N(2) C(22) C(21) -1(2)
C(15) N(2) C(22) C(17) 0(1)
C(15) N(2) C(22) C(21) 179.9(9)
Ir(1) N(3) C(23) C(24) 172.8(8)
C(27) N(3) C(23) C(24) 0(1)
Ir(1) N(3) C(27) C(26) -175.7(8)
Ir(1) N(3) C(27) C(28) 5(1)
C(23) N(3) C(27) C(26) -2(1)
C(23) N(3) C(27) C(28) 178.6(8)
Ir(1) N(4) C(10) C(9) -4(1)
Ir(1) N(4) C(10) C(11) 170.3(9)
C(14) N(4) C(10) C(9) -177.1(9)
C(14) N(4) C(10) C(11) -2(1)
Ir(1) N(4) C(14) C(13) -172.7(8)
Ir(1) N(4) C(14) C(15) 4(1)
C(10) N(4) C(14) C(13) 0(1)
C(10) N(4) C(14) C(15) 177.6(9)
C(8) N(5) C(7) C(1) 177(1)
C(8) N(5) C(7) C(6) -5(2)
C(9) N(5) C(7) C(1) 0(1)
C(9) N(5) C(7) C(6) 176(1)
C(7) N(5) C(9) N(1) 0(1)
C(7) N(5) C(9) C(10) -176(1)
C(8) N(5) C(9) N(1) -177.0(9)
C(8) N(5) C(9) C(10) 5(1)
C(16) N(6) C(15) N(2) 175.9(9)
C(16) N(6) C(15) C(14) -3(1)
C(17) N(6) C(15) N(2) 0(1)
C(17) N(6) C(15) C(14) 179(1)
C(15) N(6) C(17) C(18) -178(1)
C(15) N(6) C(17) C(22) 0(1)
C(16) N(6) C(17) C(18) 4(1)
C(16) N(6) C(17) C(22) -176(1)
N(1) C(1) C(3) C(4) 177(1)
C(7) C(1) C(3) C(4) -2(1)
N(1) C(1) C(7) N(5) 0(1)
N(1) C(1) C(7) C(6) -177(1)
C(3) C(1) C(7) N(5) -179(1)
C(3) C(1) C(7) C(6) 2(2)
Ir(1) C(2) C(28) C(27) -1(1)
Ir(1) C(2) C(28) C(29) -179.8(7)
C(32) C(2) C(28) C(27) -179.9(8)
C(32) C(2) C(28) C(29) 1(1)
Ir(1) C(2) C(32) C(31) -178(1)
C(28) C(2) C(32) C(31) 0(1)
C(1) C(3) C(4) C(5) 1(1)
C(3) C(4) C(5) C(6) 0(1)
C(4) C(5) C(6) C(7) 0(1)
C(5) C(6) C(7) N(5) -179(1)
C(5) C(6) C(7) C(1) -1(1)
N(1) C(9) C(10) N(4) 3(1)
N(1) C(9) C(10) C(11) -170(1)
N(5) C(9) C(10) N(4) -179(1)
N(5) C(9) C(10) C(11) 6(2)
N(4) C(10) C(11) C(12) 3(1)
C(9) C(10) C(11) C(12) 177(1)
C(10) C(11) C(12) C(13) -2(1)
C(11) C(12) C(13) C(14) 0(1)
C(12) C(13) C(14) N(4) 1(1)
C(12) C(13) C(14) C(15) -175(1)
N(4) C(14) C(15) N(2) -3(1)
N(4) C(14) C(15) N(6) 175(1)
C(13) C(14) C(15) N(2) 173(1)
C(13) C(14) C(15) N(6) -7(2)
N(6) C(17) C(18) C(19) -179.9(9)
C(22) C(17) C(18) C(19) 1(1)
N(6) C(17) C(22) N(2) 0(1)
N(6) C(17) C(22) C(21) 179.6(8)
C(18) C(17) C(22) N(2) 179(1)
C(18) C(17) C(22) C(21) -1(1)
C(17) C(18) C(19) C(20) 0(1)
C(18) C(19) C(20) C(21) 0(1)
C(19) C(20) C(21) C(22) 0(1)
C(20) C(21) C(22) N(2) -179(1)
C(20) C(21) C(22) C(17) 0(1)
N(3) C(23) C(24) C(25) 1(1)
C(23) C(24) C(25) C(26) -1(1)
C(24) C(25) C(26) C(27) 0(1)
C(25) C(26) C(27) N(3) 2(1)
C(25) C(26) C(27) C(28) -178(1)
N(3) C(27) C(28) C(2) -2(1)
N(3) C(27) C(28) C(29) 175(1)
C(26) C(27) C(28) C(2) 178(1)
C(26) C(27) C(28) C(29) -2(1)
C(2) C(28) C(29) C(30) -2(1)
C(27) C(28) C(29) C(30) 179(1)
C(28) C(29) C(30) C(31) 1(1)
C(29) C(30) C(31) C(32) 0(1)
C(30) C(31) C(32) C(2) 0(1)
